data_7115026
loop_
_publ_author_name
'Redshaw, Carl'
'Elsegood, Mark R. J.'

_publ_section_title
;
 Novel organoaluminium (and gallium) carboxylate-bridged ring systems
;
_journal_issue 19
_journal_name_full 'Chemical Communications'
_journal_page_first 2016
_journal_paper_doi 10.1039/b106113p
_journal_year 2001
_chemical_formula_sum 'C98 H118 Al4 Cl2 N8 O12'
_chemical_formula_weight 1778.82
_chemical_name_systematic
;
?
;
_space_group_IT_number 14
_symmetry_cell_setting monoclinic
_symmetry_space_group_name_Hall '-P 2yn'
_symmetry_space_group_name_H-M 'P 1 21/n 1'
_atom_sites_solution_hydrogens geom
_atom_sites_solution_primary direct
_atom_sites_solution_secondary difmap
_audit_creation_method SHELXL-97
_cell_angle_alpha 90.00
_cell_angle_beta 114.694(2)
_cell_angle_gamma 90.00
_cell_formula_units_Z 4
_cell_length_a 20.502(2)
_cell_length_b 22.794(3)
_cell_length_c 23.785(3)
_cell_measurement_reflns_used 12596
_cell_measurement_temperature 150(2)
_cell_measurement_theta_max 24.72
_cell_measurement_theta_min 2.18
_cell_volume 10099(2)
_computing_cell_refinement 'Bruker SAINT'
_computing_data_collection 'Bruker SMART'
_computing_data_reduction 'Bruker SAINT'
_computing_molecular_graphics 'Bruker SHELXTL'
_computing_publication_material 'Bruker SHELXTL and local programs'
_computing_structure_refinement 'Bruker SHELXTL'
_computing_structure_solution 'Bruker SHELXTL'
_diffrn_ambient_temperature 150(2)
_diffrn_measured_fraction_theta_full 0.999
_diffrn_measured_fraction_theta_max 0.999
_diffrn_measurement_device_type 'Bruker SMART 1000 CCD diffractometer'
_diffrn_measurement_method '\w rotation with narrow frames'
_diffrn_radiation_monochromator graphite
_diffrn_radiation_source 'sealed tube'
_diffrn_radiation_type MoK\a
_diffrn_radiation_wavelength 0.71073
_diffrn_reflns_av_R_equivalents 0.0742
_diffrn_reflns_av_sigmaI/netI 0.0774
_diffrn_reflns_limit_h_max 24
_diffrn_reflns_limit_h_min -24
_diffrn_reflns_limit_k_max 27
_diffrn_reflns_limit_k_min -27
_diffrn_reflns_limit_l_max 28
_diffrn_reflns_limit_l_min -28
_diffrn_reflns_number 71603
_diffrn_reflns_theta_full 25.00
_diffrn_reflns_theta_max 25.00
_diffrn_reflns_theta_min 1.72
_diffrn_standards_decay_% 0
_diffrn_standards_number 0
_exptl_absorpt_coefficient_mu 0.159
_exptl_absorpt_correction_T_max 0.976
_exptl_absorpt_correction_T_min 0.965
_exptl_absorpt_correction_type multi-scan
_exptl_crystal_colour yellow
_exptl_crystal_density_diffrn 1.170
_exptl_crystal_density_method 'not measured'
_exptl_crystal_description block
_exptl_crystal_F_000 3776
_exptl_crystal_size_max 0.22
_exptl_crystal_size_mid 0.18
_exptl_crystal_size_min 0.15
_refine_diff_density_max 0.499
_refine_diff_density_min -0.780
_refine_diff_density_rms 0.066
_refine_ls_extinction_method none
_refine_ls_goodness_of_fit_ref 1.020
_refine_ls_hydrogen_treatment constr
_refine_ls_matrix_type full
_refine_ls_number_parameters 1172
_refine_ls_number_reflns 17785
_refine_ls_number_restraints 75
_refine_ls_restrained_S_all 1.024
_refine_ls_R_factor_all 0.1252
_refine_ls_R_factor_gt 0.0627
_refine_ls_shift/su_max 0.001
_refine_ls_shift/su_mean 0.000
_refine_ls_structure_factor_coef Fsqd
_refine_ls_weighting_details 'calc w=1/[\s^2^(Fo^2^)+(0.0941P)^2^+8.3712P] where P=(Fo^2^+2Fc^2^)/3'
_refine_ls_weighting_scheme calc
_refine_ls_wR_factor_gt 0.1557
_refine_ls_wR_factor_ref 0.1940
_reflns_number_gt 10465
_reflns_number_total 17785
_reflns_threshold_expression I>2\s(I)
_cod_data_source_file b106113p.txt
_cod_data_source_block 2
_cod_original_sg_symbol_H-M P2(1)/n
_cod_database_code 7115026

loop_
_symmetry_equiv_pos_as_xyz
'x, y, z'
'-x+1/2, y+1/2, -z+1/2'
'-x, -y, -z'
'x-1/2, -y-1/2, z-1/2'

loop_
_atom_site_label
_atom_site_type_symbol
_atom_site_fract_x
_atom_site_fract_y
_atom_site_fract_z
_atom_site_U_iso_or_equiv
_atom_site_adp_type
_atom_site_occupancy
_atom_site_symmetry_multiplicity
_atom_site_calc_flag
_atom_site_refinement_flags
_atom_site_disorder_assembly
_atom_site_disorder_group
Al1 Al 0.94988(6) 0.87838(5) 0.23570(5) 0.0234(3) Uani 1 1 d . . .
O1 O 1.03363(13) 0.84136(10) 0.24757(11) 0.0268(6) Uani 1 1 d . . .
C1 C 1.0894(2) 0.86459(17) 0.24226(17) 0.0290(9) Uani 1 1 d . . .
C2 C 1.1337(2) 0.83036(18) 0.22243(19) 0.0363(10) Uani 1 1 d . . .
C3 C 1.1945(3) 0.8575(2) 0.2229(2) 0.0482(12) Uani 1 1 d . . .
H3 H 1.2251 0.8347 0.2106 0.058 Uiso 1 1 calc R . .
C4 C 1.2145(2) 0.9161(2) 0.2400(2) 0.0471(12) Uani 1 1 d . . .
C5 C 1.1700(2) 0.94859(19) 0.2562(2) 0.0397(11) Uani 1 1 d . . .
H5 H 1.1809 0.9887 0.2668 0.048 Uiso 1 1 calc R . .
C6 C 1.1073(2) 0.92398(17) 0.25756(18) 0.0305(9) Uani 1 1 d . . .
C7 C 1.1134(2) 0.76659(19) 0.2007(2) 0.0437(11) Uani 1 1 d . . .
C8 C 1.1677(3) 0.7378(2) 0.1803(3) 0.0716(17) Uani 1 1 d . . .
H8A H 1.2144 0.7348 0.2159 0.107 Uiso 1 1 calc R . .
H8B H 1.1726 0.7617 0.1480 0.107 Uiso 1 1 calc R . .
H8C H 1.1509 0.6985 0.1640 0.107 Uiso 1 1 calc R . .
C9 C 1.1103(2) 0.72891(18) 0.2536(2) 0.0428(11) Uani 1 1 d . . .
H9A H 1.0976 0.6885 0.2392 0.064 Uiso 1 1 calc R . .
H9B H 1.0740 0.7450 0.2661 0.064 Uiso 1 1 calc R . .
H9C H 1.1573 0.7294 0.2890 0.064 Uiso 1 1 calc R . .
C10 C 1.0407(3) 0.7663(2) 0.1446(2) 0.0539(13) Uani 1 1 d . . .
H10A H 1.0445 0.7880 0.1106 0.081 Uiso 1 1 calc R . .
H10B H 1.0047 0.7850 0.1558 0.081 Uiso 1 1 calc R . .
H10C H 1.0264 0.7258 0.1317 0.081 Uiso 1 1 calc R . .
C11 C 1.2855(3) 0.9409(2) 0.2404(3) 0.0729(18) Uani 1 1 d . . .
C12 C 1.3473(3) 0.9026(3) 0.2822(5) 0.154(4) Uani 1 1 d . . .
H12A H 1.3446 0.8643 0.2625 0.230 Uiso 1 1 calc R . .
H12B H 1.3444 0.8972 0.3219 0.230 Uiso 1 1 calc R . .
H12C H 1.3929 0.9216 0.2891 0.230 Uiso 1 1 calc R . .
C13 C 1.2989(3) 1.0039(2) 0.2633(3) 0.0780(18) Uani 1 1 d . . .
H13A H 1.3433 1.0182 0.2619 0.117 Uiso 1 1 calc R . .
H13B H 1.3034 1.0056 0.3059 0.117 Uiso 1 1 calc R . .
H13C H 1.2586 1.0285 0.2367 0.117 Uiso 1 1 calc R . .
C14 C 1.2792(4) 0.9404(3) 0.1746(4) 0.118(3) Uani 1 1 d . . .
H14A H 1.2361 0.9620 0.1478 0.176 Uiso 1 1 calc R . .
H14B H 1.2759 0.8998 0.1601 0.176 Uiso 1 1 calc R . .
H14C H 1.3217 0.9592 0.1735 0.176 Uiso 1 1 calc R . .
C15 C 1.0675(2) 0.95992(17) 0.28052(18) 0.0316(9) Uani 1 1 d . . .
H15 H 1.0867 0.9978 0.2947 0.038 Uiso 1 1 calc R . .
N1 N 1.00767(16) 0.94700(12) 0.28444(14) 0.0258(7) Uani 1 1 d . . .
C16 C 0.9855(2) 0.98494(15) 0.32061(17) 0.0259(9) Uani 1 1 d . . .
C17 C 1.0374(2) 1.01348(16) 0.37272(18) 0.0332(10) Uani 1 1 d . . .
H17 H 1.0869 1.0059 0.3843 0.040 Uiso 1 1 calc R . .
C18 C 1.0173(2) 1.05235(17) 0.40724(19) 0.0363(10) Uani 1 1 d . . .
H18 H 1.0530 1.0714 0.4420 0.044 Uiso 1 1 calc R . .
C19 C 0.9455(2) 1.06352(17) 0.39137(19) 0.0363(10) Uani 1 1 d . . .
H19 H 0.9317 1.0909 0.4145 0.044 Uiso 1 1 calc R . .
C20 C 0.8943(2) 1.03475(16) 0.34198(18) 0.0302(9) Uani 1 1 d . . .
H20 H 0.8449 1.0423 0.3314 0.036 Uiso 1 1 calc R . .
C21 C 0.9135(2) 0.99435(15) 0.30682(17) 0.0243(8) Uani 1 1 d . . .
C22 C 0.8545(2) 0.96302(15) 0.25626(17) 0.0249(8) Uani 1 1 d . . .
O2 O 0.86506(13) 0.92013(10) 0.22865(11) 0.0255(6) Uani 1 1 d . . .
O3 O 0.79095(14) 0.98188(11) 0.24322(12) 0.0326(6) Uani 1 1 d . . .
O4 O 0.93605(13) 0.90978(11) 0.16127(11) 0.0277(6) Uani 1 1 d . . .
C23 C 0.8813(2) 0.90418(16) 0.10714(17) 0.0255(8) Uani 1 1 d . . .
C24 C 0.8687(2) 0.94602(16) 0.05900(18) 0.0287(9) Uani 1 1 d . . .
C25 C 0.8102(2) 0.93732(17) 0.00325(18) 0.0311(9) Uani 1 1 d . . .
H25 H 0.8010 0.9660 -0.0281 0.037 Uiso 1 1 calc R . .
C26 C 0.7630(2) 0.88896(16) -0.01060(17) 0.0287(9) Uani 1 1 d . . .
C27 C 0.7767(2) 0.84886(16) 0.03516(17) 0.0290(9) Uani 1 1 d . . .
H27 H 0.7467 0.8153 0.0274 0.035 Uiso 1 1 calc R . .
C28 C 0.8343(2) 0.85561(15) 0.09404(17) 0.0253(8) Uani 1 1 d . . .
C29 C 0.9187(2) 0.99949(18) 0.06986(19) 0.0377(10) Uani 1 1 d . . .
C30 C 0.8938(3) 1.0389(2) 0.0124(2) 0.0582(14) Uani 1 1 d . . .
H30A H 0.9274 1.0717 0.0202 0.087 Uiso 1 1 calc R . .
H30B H 0.8458 1.0542 0.0034 0.087 Uiso 1 1 calc R . .
H30C H 0.8924 1.0161 -0.0230 0.087 Uiso 1 1 calc R . .
C31 C 0.9944(3) 0.9783(2) 0.0839(2) 0.0567(14) Uani 1 1 d . . .
H31A H 1.0260 1.0123 0.0896 0.085 Uiso 1 1 calc R . .
H31B H 0.9936 0.9546 0.0492 0.085 Uiso 1 1 calc R . .
H31C H 1.0124 0.9546 0.1217 0.085 Uiso 1 1 calc R . .
C32 C 0.9186(3) 1.03666(19) 0.1237(2) 0.0511(13) Uani 1 1 d . . .
H32A H 0.9369 1.0132 0.1616 0.077 Uiso 1 1 calc R . .
H32B H 0.8695 1.0495 0.1143 0.077 Uiso 1 1 calc R . .
H32C H 0.9494 1.0711 0.1294 0.077 Uiso 1 1 calc R . .
C33 C 0.7004(2) 0.88435(18) -0.07485(18) 0.0355(10) Uani 1 1 d . . .
C34 C 0.6587(3) 0.8274(2) -0.0821(2) 0.0502(12) Uani 1 1 d . . .
H34A H 0.6911 0.7939 -0.0755 0.075 Uiso 1 1 calc R . .
H34B H 0.6200 0.8253 -0.1238 0.075 Uiso 1 1 calc R . .
H34C H 0.6382 0.8262 -0.0515 0.075 Uiso 1 1 calc R . .
C35 C 0.6489(2) 0.9360(2) -0.0843(2) 0.0519(13) Uani 1 1 d . . .
H35A H 0.6278 0.9334 -0.0542 0.078 Uiso 1 1 calc R . .
H35B H 0.6105 0.9346 -0.1263 0.078 Uiso 1 1 calc R . .
H35C H 0.6753 0.9730 -0.0784 0.078 Uiso 1 1 calc R . .
C36 C 0.7290(3) 0.8864(2) -0.12475(19) 0.0459(12) Uani 1 1 d . . .
H36A H 0.7564 0.9226 -0.1204 0.069 Uiso 1 1 calc R . .
H36B H 0.6887 0.8853 -0.1657 0.069 Uiso 1 1 calc R . .
H36C H 0.7602 0.8525 -0.1201 0.069 Uiso 1 1 calc R . .
C37 C 0.8471(2) 0.80816(16) 0.13645(17) 0.0262(9) Uani 1 1 d . . .
H37 H 0.8180 0.7743 0.1214 0.031 Uiso 1 1 calc R . .
N2 N 0.89504(16) 0.80643(12) 0.19413(14) 0.0237(7) Uani 1 1 d . . .
C38 C 0.91103(19) 0.75022(15) 0.22338(18) 0.0256(8) Uani 1 1 d . . .
C39 C 0.9046(2) 0.69915(16) 0.18932(19) 0.0311(9) Uani 1 1 d . . .
H39 H 0.8866 0.7014 0.1455 0.037 Uiso 1 1 calc R . .
C40 C 0.9237(2) 0.64546(17) 0.2180(2) 0.0370(10) Uani 1 1 d . . .
H40 H 0.9182 0.6111 0.1938 0.044 Uiso 1 1 calc R . .
C41 C 0.9511(2) 0.64099(17) 0.28202(19) 0.0348(10) Uani 1 1 d . . .
H41 H 0.9651 0.6040 0.3018 0.042 Uiso 1 1 calc R . .
C42 C 0.9575(2) 0.69089(15) 0.31631(18) 0.0288(9) Uani 1 1 d . . .
H42 H 0.9756 0.6879 0.3601 0.035 Uiso 1 1 calc R . .
C43 C 0.93791(19) 0.74585(15) 0.28838(17) 0.0247(8) Uani 1 1 d . . .
C44 C 0.94659(19) 0.79747(16) 0.32809(17) 0.0241(8) Uani 1 1 d . . .
O5 O 0.94898(13) 0.84890(10) 0.31042(11) 0.0253(6) Uani 1 1 d . . .
O6 O 0.95200(13) 0.78746(10) 0.38303(11) 0.0273(6) Uani 1 1 d . . .
Al3 Al 0.96877(6) 0.83885(5) 0.44547(5) 0.0248(3) Uani 1 1 d . . .
C46 C 0.9716(2) 0.79643(14) 0.51768(15) 0.0233(8) Uani 1 1 d . . .
H46A H 0.9228 0.7845 0.5106 0.035 Uiso 1 1 calc R . .
H46B H 0.9915 0.8219 0.5541 0.035 Uiso 1 1 calc R . .
H46C H 1.0019 0.7615 0.5246 0.035 Uiso 1 1 calc R . .
Cl1 Cl 1.06406(6) 0.88457(6) 0.45899(6) 0.0552(3) Uani 1 1 d . . .
Al4 Al 0.70813(6) 0.96545(5) 0.17857(6) 0.0297(3) Uani 1 1 d . . .
C47 C 0.7095(2) 0.98913(19) 0.1008(2) 0.0419(11) Uani 1 1 d . . .
H47A H 0.7108 1.0320 0.0989 0.063 Uiso 1 1 calc R . .
H47B H 0.6662 0.9745 0.0664 0.063 Uiso 1 1 calc R . .
H47C H 0.7521 0.9728 0.0977 0.063 Uiso 1 1 calc R . .
Cl2 Cl 0.63007(8) 1.00554(7) 0.20140(9) 0.0867(5) Uani 1 1 d . . .
Al2 Al 0.70877(6) 0.80730(5) 0.33370(5) 0.0251(3) Uani 1 1 d . . .
O7 O 0.61588(13) 0.78468(10) 0.29179(11) 0.0277(6) Uani 1 1 d . . .
C49 C 0.5703(2) 0.77767(16) 0.31748(18) 0.0272(9) Uani 1 1 d . . .
C50 C 0.5173(2) 0.73255(16) 0.29717(18) 0.0283(9) Uani 1 1 d . . .
C51 C 0.4740(2) 0.72676(17) 0.32852(18) 0.0331(9) Uani 1 1 d . . .
H51 H 0.4392 0.6962 0.3157 0.040 Uiso 1 1 calc R . .
C52 C 0.4773(2) 0.76271(18) 0.3783(2) 0.0353(10) Uani 1 1 d . . .
C53 C 0.5259(2) 0.80777(17) 0.39456(19) 0.0341(10) Uani 1 1 d . . .
H53 H 0.5281 0.8344 0.4261 0.041 Uiso 1 1 calc R . .
C54 C 0.5730(2) 0.81549(16) 0.36517(18) 0.0284(9) Uani 1 1 d . . .
C55 C 0.5113(2) 0.69088(19) 0.2445(2) 0.0421(11) Uani 1 1 d . . .
C56 C 0.5793(3) 0.65471(19) 0.2636(2) 0.0555(14) Uani 1 1 d . . .
H56A H 0.5849 0.6300 0.2991 0.083 Uiso 1 1 calc R . .
H56B H 0.6208 0.6809 0.2751 0.083 Uiso 1 1 calc R . .
H56C H 0.5761 0.6298 0.2290 0.083 Uiso 1 1 calc R . .
C57 C 0.4478(3) 0.6484(2) 0.2279(2) 0.0623(15) Uani 1 1 d . . .
H57A H 0.4437 0.6242 0.1925 0.094 Uiso 1 1 calc R . .
H57B H 0.4034 0.6708 0.2173 0.094 Uiso 1 1 calc R . .
H57C H 0.4557 0.6230 0.2635 0.094 Uiso 1 1 calc R . .
C58 C 0.4994(3) 0.7270(2) 0.1860(2) 0.0670(16) Uani 1 1 d . . .
H58A H 0.5415 0.7517 0.1941 0.101 Uiso 1 1 calc R . .
H58B H 0.4569 0.7519 0.1752 0.101 Uiso 1 1 calc R . .
H58C H 0.4922 0.7003 0.1516 0.101 Uiso 1 1 calc R . .
C59 C 0.4293(2) 0.74902(19) 0.4118(2) 0.0439(11) Uani 1 1 d . . .
C60 C 0.4477(3) 0.6877(2) 0.4411(3) 0.0610(14) Uani 1 1 d . . .
H60A H 0.4984 0.6864 0.4702 0.091 Uiso 1 1 calc R . .
H60B H 0.4385 0.6583 0.4086 0.091 Uiso 1 1 calc R . .
H60C H 0.4178 0.6792 0.4633 0.091 Uiso 1 1 calc R . .
C61 C 0.3498(2) 0.7507(2) 0.3661(3) 0.0592(14) Uani 1 1 d . . .
H61A H 0.3200 0.7395 0.3875 0.089 Uiso 1 1 calc R . .
H61B H 0.3416 0.7232 0.3321 0.089 Uiso 1 1 calc R . .
H61C H 0.3371 0.7905 0.3494 0.089 Uiso 1 1 calc R . .
C62 C 0.4401(3) 0.7934(2) 0.4632(3) 0.0693(17) Uani 1 1 d . . .
H62A H 0.4239 0.8322 0.4449 0.104 Uiso 1 1 calc R . .
H62B H 0.4912 0.7952 0.4915 0.104 Uiso 1 1 calc R . .
H62C H 0.4123 0.7813 0.4861 0.104 Uiso 1 1 calc R . .
C63 C 0.6218(2) 0.86378(16) 0.38528(18) 0.0288(9) Uani 1 1 d . . .
H63 H 0.6147 0.8912 0.4122 0.035 Uiso 1 1 calc R . .
N3 N 0.67504(16) 0.87392(12) 0.37036(14) 0.0248(7) Uani 1 1 d . . .
C64 C 0.7120(2) 0.92829(16) 0.39137(17) 0.0260(8) Uani 1 1 d . . .
C65 C 0.6739(2) 0.97810(16) 0.39389(19) 0.0325(9) Uani 1 1 d . . .
H65 H 0.6231 0.9762 0.3784 0.039 Uiso 1 1 calc R . .
C66 C 0.7087(2) 1.03035(17) 0.41860(19) 0.0353(10) Uani 1 1 d . . .
H66 H 0.6819 1.0637 0.4203 0.042 Uiso 1 1 calc R . .
C67 C 0.7822(2) 1.03377(17) 0.44069(19) 0.0338(10) Uani 1 1 d . . .
H67 H 0.8064 1.0689 0.4594 0.041 Uiso 1 1 calc R . .
C68 C 0.8204(2) 0.98622(16) 0.43560(17) 0.0290(9) Uani 1 1 d . . .
H68 H 0.8710 0.9892 0.4499 0.035 Uiso 1 1 calc R . .
C69 C 0.7863(2) 0.93326(15) 0.40967(16) 0.0245(8) Uani 1 1 d . . .
C70 C 0.8308(2) 0.88480(16) 0.40279(17) 0.0258(9) Uani 1 1 d . . .
O8 O 0.80431(13) 0.83759(10) 0.37613(12) 0.0268(6) Uani 1 1 d . . .
O9 O 0.89884(13) 0.89365(10) 0.42472(12) 0.0288(6) Uani 1 1 d . . .
O10 O 0.72516(13) 0.76161(11) 0.40113(12) 0.0283(6) Uani 1 1 d . . .
C71 C 0.7777(2) 0.72449(16) 0.42970(19) 0.0304(9) Uani 1 1 d . . .
C72 C 0.7973(2) 0.70836(19) 0.4923(2) 0.0401(11) Uani 1 1 d . . .
C73 C 0.8543(2) 0.67118(19) 0.5198(2) 0.0414(11) Uani 1 1 d . . .
H73 H 0.8672 0.6611 0.5619 0.050 Uiso 1 1 calc R . .
C74 C 0.8954(2) 0.64659(17) 0.4904(2) 0.0368(10) Uani 1 1 d . . .
C75 C 0.8733(2) 0.65968(16) 0.4293(2) 0.0340(10) Uani 1 1 d . . .
H75 H 0.8974 0.6422 0.4070 0.041 Uiso 1 1 calc R . .
C76 C 0.8156(2) 0.69834(15) 0.39804(18) 0.0276(9) Uani 1 1 d . . .
C77 C 0.7558(3) 0.7341(3) 0.5281(2) 0.0747(19) Uani 1 1 d . . .
C78 C 0.6768(3) 0.7153(3) 0.4960(3) 0.094(2) Uani 1 1 d . . .
H78A H 0.6502 0.7319 0.5182 0.141 Uiso 1 1 calc R . .
H78B H 0.6737 0.6724 0.4960 0.141 Uiso 1 1 calc R . .
H78C H 0.6561 0.7297 0.4532 0.141 Uiso 1 1 calc R . .
C79 C 0.7625(3) 0.8009(3) 0.5315(3) 0.088(2) Uani 1 1 d . . .
H79A H 0.7447 0.8170 0.4895 0.132 Uiso 1 1 calc R . .
H79B H 0.8130 0.8118 0.5546 0.132 Uiso 1 1 calc R . .
H79C H 0.7341 0.8167 0.5524 0.132 Uiso 1 1 calc R . .
C80 C 0.7875(4) 0.7101(4) 0.5957(3) 0.133(4) Uani 1 1 d . . .
H80A H 0.8394 0.7171 0.6152 0.200 Uiso 1 1 calc R . .
H80B H 0.7782 0.6679 0.5951 0.200 Uiso 1 1 calc R . .
H80C H 0.7649 0.7303 0.6193 0.200 Uiso 1 1 calc R . .
C81 C 0.9598(2) 0.60832(18) 0.5274(2) 0.0448(12) Uani 1 1 d . . .
C82 C 0.9962(3) 0.5858(3) 0.4880(3) 0.083(2) Uani 1 1 d . . .
H82A H 1.0159 0.6189 0.4737 0.125 Uiso 1 1 calc R . .
H82B H 0.9611 0.5648 0.4521 0.125 Uiso 1 1 calc R . .
H82C H 1.0352 0.5590 0.5124 0.125 Uiso 1 1 calc R . .
C83 C 0.9350(3) 0.55496(19) 0.5537(2) 0.0565(14) Uani 1 1 d . . .
H83A H 0.9768 0.5310 0.5787 0.085 Uiso 1 1 calc R . .
H83B H 0.9012 0.5314 0.5195 0.085 Uiso 1 1 calc R . .
H83C H 0.9114 0.5688 0.5796 0.085 Uiso 1 1 calc R . .
C84 C 1.0133(3) 0.6435(2) 0.5819(3) 0.0728(18) Uani 1 1 d . . .
H84A H 1.0547 0.6188 0.6060 0.109 Uiso 1 1 calc R . .
H84B H 0.9901 0.6565 0.6084 0.109 Uiso 1 1 calc R . .
H84C H 1.0294 0.6778 0.5663 0.109 Uiso 1 1 calc R . .
C85 C 0.7946(2) 0.70676(15) 0.33355(18) 0.0282(9) Uani 1 1 d . . .
H85 H 0.8179 0.6830 0.3147 0.034 Uiso 1 1 calc R . .
N4 N 0.74659(16) 0.74370(12) 0.29745(14) 0.0257(7) Uani 1 1 d . . .
C86 C 0.7244(2) 0.73715(16) 0.23234(18) 0.0278(9) Uani 1 1 d . . .
C87 C 0.7221(2) 0.68102(17) 0.2067(2) 0.0365(10) Uani 1 1 d . . .
H87 H 0.7349 0.6476 0.2329 0.044 Uiso 1 1 calc R . .
C88 C 0.7014(2) 0.67414(19) 0.1439(2) 0.0428(11) Uani 1 1 d . . .
H88 H 0.7008 0.6361 0.1275 0.051 Uiso 1 1 calc R . .
C89 C 0.6816(2) 0.7217(2) 0.1050(2) 0.0421(11) Uani 1 1 d . . .
H89 H 0.6677 0.7167 0.0618 0.051 Uiso 1 1 calc R . .
C90 C 0.6823(2) 0.77695(18) 0.12905(18) 0.0336(10) Uani 1 1 d . . .
H90 H 0.6684 0.8098 0.1020 0.040 Uiso 1 1 calc R . .
C91 C 0.7030(2) 0.78554(16) 0.19246(18) 0.0273(9) Uani 1 1 d . . .
C92 C 0.70226(19) 0.84595(16) 0.21467(18) 0.0266(9) Uani 1 1 d . . .
O11 O 0.70482(13) 0.85667(10) 0.26765(11) 0.0276(6) Uani 1 1 d . . .
O12 O 0.69796(14) 0.88685(11) 0.17691(12) 0.0320(6) Uani 1 1 d . . .
N5 N 0.6797(12) 1.0497(6) 0.5656(10) 0.349(11) Uani 1 1 d DU . .
C93 C 0.7163(11) 1.0054(7) 0.5701(7) 0.242(8) Uani 1 1 d DU . .
C94 C 0.7444(7) 0.9505(7) 0.5744(7) 0.215(6) Uani 1 1 d DU . .
H94A H 0.7060 0.9214 0.5635 0.322 Uiso 1 1 calc R . .
H94B H 0.7799 0.9436 0.6169 0.322 Uiso 1 1 calc R . .
H94C H 0.7677 0.9471 0.5460 0.322 Uiso 1 1 calc R . .
N6 N 0.0793(17) 0.5810(11) 0.0184(14) 0.265(13) Uani 0.50 1 d PDU A 1
C95 C 0.0377(14) 0.5765(10) 0.0418(14) 0.204(11) Uani 0.50 1 d PDU A 1
C96 C -0.006(3) 0.5828(15) 0.074(3) 0.256(17) Uani 0.50 1 d PDU A 1
N6X N 0.019(2) 0.4319(11) -0.078(2) 0.271(15) Uani 0.50 1 d PDU B 2
C95X C 0.0152(15) 0.4838(11) -0.0723(13) 0.221(12) Uani 0.50 1 d PDU B 2
C96X C 0.0358(14) 0.5389(11) -0.0467(14) 0.205(13) Uani 0.50 1 d PDU B 2
N7 N 0.0049(3) 0.5076(2) 0.2184(3) 0.0918(18) Uani 1 1 d D . .
C97 C -0.0015(3) 0.4655(3) 0.2415(3) 0.0607(14) Uani 1 1 d D . .
C98 C -0.0096(3) 0.4115(2) 0.2696(3) 0.0712(16) Uani 1 1 d D . .
H98A H -0.0605 0.4009 0.2529 0.107 Uiso 1 1 calc R . .
H98B H 0.0088 0.4168 0.3145 0.107 Uiso 1 1 calc R . .
H98C H 0.0174 0.3803 0.2606 0.107 Uiso 1 1 calc R . .
N8 N 0.7809(3) 0.6776(2) 0.0159(2) 0.0742(14) Uani 1 1 d D . .
C99 C 0.7458(3) 0.6677(2) -0.0351(3) 0.0561(14) Uani 1 1 d D . .
C100 C 0.7012(3) 0.6551(3) -0.0989(2) 0.0729(17) Uani 1 1 d D . .
H10D H 0.6515 0.6662 -0.1084 0.109 Uiso 1 1 calc R . .
H10E H 0.7034 0.6131 -0.1066 0.109 Uiso 1 1 calc R . .
H10F H 0.7183 0.6776 -0.1253 0.109 Uiso 1 1 calc R . .

loop_
_atom_site_aniso_label
_atom_site_aniso_U_11
_atom_site_aniso_U_22
_atom_site_aniso_U_33
_atom_site_aniso_U_23
_atom_site_aniso_U_13
_atom_site_aniso_U_12
Al1 0.0270(6) 0.0200(6) 0.0240(6) -0.0024(5) 0.0114(5) -0.0040(5)
O1 0.0274(15) 0.0253(14) 0.0289(15) -0.0017(11) 0.0128(12) -0.0025(11)
C1 0.030(2) 0.034(2) 0.024(2) 0.0059(17) 0.0123(18) -0.0004(18)
C2 0.044(3) 0.036(2) 0.037(2) 0.0038(19) 0.025(2) 0.000(2)
C3 0.056(3) 0.046(3) 0.066(3) 0.012(2) 0.048(3) 0.008(2)
C4 0.051(3) 0.043(3) 0.063(3) 0.016(2) 0.040(3) -0.001(2)
C5 0.043(3) 0.038(2) 0.045(3) 0.007(2) 0.024(2) -0.004(2)
C6 0.032(2) 0.031(2) 0.030(2) 0.0048(18) 0.0140(19) -0.0012(18)
C7 0.052(3) 0.043(3) 0.052(3) -0.001(2) 0.038(3) 0.004(2)
C8 0.088(4) 0.052(3) 0.109(5) -0.018(3) 0.075(4) -0.004(3)
C9 0.049(3) 0.030(2) 0.057(3) 0.006(2) 0.030(2) 0.006(2)
C10 0.074(4) 0.055(3) 0.040(3) -0.009(2) 0.032(3) -0.007(3)
C11 0.065(4) 0.054(3) 0.134(6) 0.021(3) 0.076(4) 0.001(3)
C12 0.059(4) 0.103(6) 0.328(13) 0.097(7) 0.110(7) 0.016(4)
C13 0.066(4) 0.068(4) 0.121(5) 0.009(4) 0.060(4) -0.020(3)
C14 0.192(8) 0.059(4) 0.196(8) -0.020(5) 0.175(8) -0.035(5)
C15 0.031(2) 0.027(2) 0.032(2) 0.0001(18) 0.0079(19) -0.0077(17)
N1 0.0269(18) 0.0213(16) 0.0294(18) 0.0011(14) 0.0119(15) -0.0039(13)
C16 0.039(2) 0.0150(18) 0.026(2) -0.0003(16) 0.0154(19) -0.0048(17)
C17 0.035(2) 0.026(2) 0.032(2) -0.0003(18) 0.0075(19) -0.0070(18)
C18 0.052(3) 0.024(2) 0.029(2) -0.0054(18) 0.013(2) -0.0086(19)
C19 0.052(3) 0.025(2) 0.035(2) -0.0057(18) 0.022(2) -0.001(2)
C20 0.038(2) 0.022(2) 0.033(2) -0.0022(18) 0.017(2) -0.0038(17)
C21 0.033(2) 0.0186(18) 0.022(2) 0.0006(15) 0.0131(18) -0.0049(16)
C22 0.035(2) 0.0190(19) 0.025(2) 0.0021(16) 0.0169(18) -0.0035(17)
O2 0.0284(15) 0.0217(13) 0.0254(14) -0.0046(11) 0.0102(12) -0.0022(11)
O3 0.0304(16) 0.0302(15) 0.0383(17) -0.0083(12) 0.0155(13) 0.0023(12)
O4 0.0311(15) 0.0261(14) 0.0259(15) -0.0028(11) 0.0120(13) -0.0066(11)
C23 0.027(2) 0.027(2) 0.027(2) -0.0053(17) 0.0155(18) 0.0000(17)
C24 0.037(2) 0.028(2) 0.028(2) -0.0009(17) 0.021(2) 0.0003(17)
C25 0.039(2) 0.031(2) 0.027(2) 0.0009(17) 0.017(2) 0.0034(19)
C26 0.031(2) 0.026(2) 0.029(2) -0.0027(17) 0.0120(18) 0.0058(17)
C27 0.030(2) 0.025(2) 0.031(2) -0.0048(17) 0.0124(19) -0.0009(17)
C28 0.030(2) 0.0235(19) 0.024(2) -0.0019(16) 0.0134(18) 0.0011(17)
C29 0.045(3) 0.036(2) 0.035(3) 0.0010(19) 0.020(2) -0.010(2)
C30 0.076(4) 0.046(3) 0.051(3) 0.011(2) 0.025(3) -0.021(3)
C31 0.049(3) 0.072(3) 0.057(3) 0.007(3) 0.030(3) -0.019(3)
C32 0.072(4) 0.033(2) 0.048(3) -0.002(2) 0.025(3) -0.014(2)
C33 0.040(3) 0.035(2) 0.025(2) -0.0028(18) 0.0074(19) 0.0068(19)
C34 0.047(3) 0.052(3) 0.036(3) -0.004(2) 0.003(2) -0.007(2)
C35 0.045(3) 0.051(3) 0.048(3) -0.003(2) 0.008(2) 0.016(2)
C36 0.057(3) 0.045(3) 0.031(2) -0.005(2) 0.014(2) 0.007(2)
C37 0.029(2) 0.023(2) 0.029(2) -0.0053(17) 0.0144(19) -0.0042(16)
N2 0.0282(18) 0.0205(16) 0.0241(18) -0.0010(13) 0.0127(15) -0.0027(13)
C38 0.025(2) 0.0207(19) 0.034(2) -0.0015(17) 0.0148(18) -0.0032(16)
C39 0.037(2) 0.025(2) 0.031(2) -0.0045(18) 0.0137(19) -0.0013(18)
C40 0.044(3) 0.026(2) 0.041(3) -0.0093(19) 0.018(2) -0.0007(19)
C41 0.042(3) 0.023(2) 0.043(3) 0.0034(19) 0.020(2) 0.0013(18)
C42 0.035(2) 0.024(2) 0.032(2) 0.0010(17) 0.0183(19) -0.0046(17)
C43 0.023(2) 0.0212(19) 0.033(2) 0.0004(16) 0.0151(18) -0.0014(16)
C44 0.021(2) 0.026(2) 0.028(2) 0.0001(17) 0.0135(17) -0.0036(16)
O5 0.0329(15) 0.0200(13) 0.0252(14) -0.0017(11) 0.0142(12) -0.0039(11)
O6 0.0342(16) 0.0272(14) 0.0235(14) -0.0010(11) 0.0150(12) -0.0048(11)
Al3 0.0272(6) 0.0250(6) 0.0238(6) -0.0014(5) 0.0123(5) -0.0032(5)
C46 0.042(2) 0.0138(17) 0.0142(18) 0.0001(14) 0.0113(17) -0.0119(16)
Cl1 0.0461(7) 0.0630(8) 0.0563(8) -0.0014(6) 0.0211(6) -0.0126(6)
Al4 0.0290(7) 0.0278(6) 0.0335(7) 0.0001(5) 0.0144(6) 0.0029(5)
C47 0.046(3) 0.038(2) 0.042(3) 0.014(2) 0.019(2) 0.008(2)
Cl2 0.0694(10) 0.0917(11) 0.1137(14) -0.0151(10) 0.0527(10) 0.0153(8)
Al2 0.0296(6) 0.0211(6) 0.0294(6) -0.0045(5) 0.0170(5) -0.0019(5)
O7 0.0317(15) 0.0257(14) 0.0293(15) -0.0056(11) 0.0164(13) -0.0051(11)
C49 0.028(2) 0.023(2) 0.032(2) 0.0003(17) 0.0141(19) 0.0015(16)
C50 0.029(2) 0.025(2) 0.030(2) -0.0009(17) 0.0111(18) -0.0031(17)
C51 0.031(2) 0.030(2) 0.038(2) -0.0013(19) 0.014(2) -0.0048(18)
C52 0.029(2) 0.036(2) 0.046(3) -0.006(2) 0.021(2) -0.0039(19)
C53 0.032(2) 0.035(2) 0.041(2) -0.0108(19) 0.020(2) -0.0026(19)
C54 0.026(2) 0.028(2) 0.035(2) -0.0076(18) 0.0156(19) -0.0022(17)
C55 0.056(3) 0.038(2) 0.039(3) -0.012(2) 0.026(2) -0.024(2)
C56 0.085(4) 0.031(2) 0.077(4) -0.016(2) 0.060(3) -0.016(3)
C57 0.080(4) 0.059(3) 0.055(3) -0.030(3) 0.035(3) -0.038(3)
C58 0.091(4) 0.074(4) 0.032(3) -0.012(3) 0.021(3) -0.038(3)
C59 0.043(3) 0.043(3) 0.059(3) -0.006(2) 0.034(2) -0.006(2)
C60 0.066(4) 0.065(3) 0.071(4) 0.007(3) 0.047(3) -0.002(3)
C61 0.042(3) 0.056(3) 0.090(4) 0.001(3) 0.038(3) -0.008(2)
C62 0.072(4) 0.079(4) 0.090(4) -0.024(3) 0.067(4) -0.023(3)
C63 0.029(2) 0.028(2) 0.031(2) -0.0086(17) 0.0140(19) 0.0005(17)
N3 0.0257(18) 0.0220(16) 0.0282(17) -0.0051(14) 0.0128(15) -0.0016(13)
C64 0.031(2) 0.025(2) 0.023(2) -0.0036(16) 0.0126(18) -0.0043(17)
C65 0.029(2) 0.029(2) 0.039(2) -0.0080(18) 0.0126(19) -0.0011(18)
C66 0.042(3) 0.023(2) 0.041(3) -0.0059(19) 0.018(2) 0.0006(19)
C67 0.039(3) 0.024(2) 0.038(2) -0.0048(18) 0.016(2) -0.0085(18)
C68 0.033(2) 0.026(2) 0.030(2) 0.0024(17) 0.0147(19) -0.0055(17)
C69 0.031(2) 0.0209(19) 0.023(2) 0.0022(16) 0.0130(17) -0.0015(16)
C70 0.032(2) 0.026(2) 0.023(2) 0.0051(17) 0.0158(18) -0.0027(17)
O8 0.0285(15) 0.0211(14) 0.0344(15) -0.0042(12) 0.0165(12) -0.0039(11)
O9 0.0228(15) 0.0255(14) 0.0397(16) -0.0025(12) 0.0147(13) -0.0035(11)
O10 0.0278(15) 0.0282(14) 0.0334(15) 0.0026(12) 0.0172(13) 0.0001(12)
C71 0.031(2) 0.024(2) 0.040(2) 0.0003(18) 0.019(2) -0.0072(18)
C72 0.036(3) 0.048(3) 0.042(3) 0.014(2) 0.023(2) 0.000(2)
C73 0.037(3) 0.045(3) 0.041(3) 0.014(2) 0.015(2) -0.007(2)
C74 0.034(2) 0.022(2) 0.053(3) 0.004(2) 0.017(2) -0.0069(18)
C75 0.034(2) 0.021(2) 0.052(3) 0.0026(19) 0.023(2) -0.0019(18)
C76 0.028(2) 0.0192(19) 0.040(2) 0.0011(17) 0.0173(19) -0.0033(16)
C77 0.061(4) 0.132(6) 0.047(3) 0.043(3) 0.039(3) 0.042(4)
C78 0.061(4) 0.135(6) 0.114(5) 0.072(5) 0.064(4) 0.033(4)
C79 0.093(5) 0.125(6) 0.050(4) -0.011(4) 0.033(3) 0.053(4)
C80 0.098(5) 0.260(11) 0.074(5) 0.091(6) 0.068(4) 0.091(6)
C81 0.039(3) 0.029(2) 0.059(3) 0.011(2) 0.013(2) 0.003(2)
C82 0.076(4) 0.080(4) 0.101(5) 0.042(4) 0.045(4) 0.049(3)
C83 0.063(3) 0.029(2) 0.054(3) 0.008(2) 0.002(3) -0.007(2)
C84 0.038(3) 0.034(3) 0.112(5) 0.014(3) -0.003(3) -0.005(2)
C85 0.034(2) 0.0163(19) 0.042(2) -0.0062(18) 0.023(2) -0.0069(17)
N4 0.0313(19) 0.0186(16) 0.0328(19) -0.0032(14) 0.0190(16) -0.0012(14)
C86 0.030(2) 0.029(2) 0.034(2) -0.0106(18) 0.0224(19) -0.0081(17)
C87 0.046(3) 0.028(2) 0.048(3) -0.0068(19) 0.031(2) -0.0073(19)
C88 0.055(3) 0.038(3) 0.048(3) -0.021(2) 0.034(2) -0.014(2)
C89 0.045(3) 0.051(3) 0.038(3) -0.014(2) 0.026(2) -0.011(2)
C90 0.033(2) 0.041(2) 0.030(2) -0.0077(19) 0.0163(19) -0.0077(19)
C91 0.024(2) 0.029(2) 0.034(2) -0.0042(18) 0.0176(18) -0.0067(16)
C92 0.022(2) 0.029(2) 0.032(2) -0.0028(18) 0.0134(18) -0.0068(16)
O11 0.0361(16) 0.0242(14) 0.0259(15) -0.0044(11) 0.0165(12) -0.0039(11)
O12 0.0354(16) 0.0299(15) 0.0299(15) -0.0013(12) 0.0129(13) -0.0075(12)
N5 0.58(3) 0.159(12) 0.39(2) -0.055(14) 0.28(2) -0.063(14)
C93 0.48(3) 0.172(13) 0.161(11) -0.014(11) 0.221(15) -0.080(14)
C94 0.207(13) 0.248(14) 0.188(12) 0.054(13) 0.082(10) -0.011(13)
N6 0.41(4) 0.20(2) 0.32(3) 0.20(2) 0.28(3) 0.14(2)
C95 0.24(3) 0.148(17) 0.28(3) 0.146(18) 0.160(19) 0.070(17)
C96 0.40(4) 0.21(3) 0.28(3) 0.05(3) 0.26(3) -0.09(3)
N6X 0.39(3) 0.135(13) 0.50(4) 0.16(2) 0.39(3) 0.04(2)
C95X 0.31(3) 0.152(14) 0.36(3) 0.14(2) 0.30(2) 0.07(2)
C96X 0.25(3) 0.158(16) 0.36(3) 0.13(2) 0.27(3) 0.069(19)
N7 0.061(3) 0.082(4) 0.144(5) 0.032(4) 0.055(4) 0.024(3)
C97 0.036(3) 0.072(4) 0.076(4) -0.007(3) 0.025(3) 0.008(3)
C98 0.082(4) 0.069(4) 0.065(4) -0.005(3) 0.033(3) -0.011(3)
N8 0.090(4) 0.074(3) 0.064(3) 0.004(3) 0.038(3) -0.005(3)
C99 0.075(4) 0.052(3) 0.055(4) 0.000(3) 0.040(3) -0.009(3)
C100 0.083(4) 0.080(4) 0.061(4) -0.006(3) 0.035(3) -0.017(3)

loop_
_atom_type_symbol
_atom_type_description
_atom_type_scat_dispersion_real
_atom_type_scat_dispersion_imag
_atom_type_scat_source
C C 0.0033 0.0016 'International Tables Vol C Tables 4.2.6.8 and 6.1.1.4'
H H 0.0000 0.0000 'International Tables Vol C Tables 4.2.6.8 and 6.1.1.4'
N N 0.0061 0.0033 'International Tables Vol C Tables 4.2.6.8 and 6.1.1.4'
O O 0.0106 0.0060 'International Tables Vol C Tables 4.2.6.8 and 6.1.1.4'
Al Al 0.0645 0.0514 'International Tables Vol C Tables 4.2.6.8 and 6.1.1.4'
Cl Cl 0.1484 0.1585 'International Tables Vol C Tables 4.2.6.8 and 6.1.1.4'

loop_
_geom_angle_atom_site_label_1
_geom_angle_atom_site_label_2
_geom_angle_atom_site_label_3
_geom_angle
O4 Al1 O1 94.97(12)
O4 Al1 O5 170.91(13)
O1 Al1 O5 93.88(12)
O4 Al1 O2 87.30(12)
O1 Al1 O2 176.00(12)
O5 Al1 O2 84.00(11)
O4 Al1 N2 90.84(12)
O1 Al1 N2 89.74(12)
O5 Al1 N2 87.10(12)
O2 Al1 N2 93.52(12)
O4 Al1 N1 94.00(12)
O1 Al1 N1 88.90(12)
O5 Al1 N1 88.26(12)
O2 Al1 N1 87.65(12)
N2 Al1 N1 175.07(13)
C1 O1 Al1 126.8(2)
O1 C1 C6 120.4(3)
O1 C1 C2 120.9(3)
C6 C1 C2 118.7(4)
C3 C2 C1 116.7(4)
C3 C2 C7 122.6(4)
C1 C2 C7 120.7(4)
C2 C3 C4 125.3(4)
C5 C4 C3 117.0(4)
C5 C4 C11 122.7(4)
C3 C4 C11 120.3(4)
C4 C5 C6 121.1(4)
C1 C6 C5 121.1(4)
C1 C6 C15 121.6(4)
C5 C6 C15 117.0(4)
C10 C7 C8 107.1(4)
C10 C7 C2 108.9(4)
C8 C7 C2 112.3(4)
C10 C7 C9 110.5(4)
C8 C7 C9 107.5(4)
C2 C7 C9 110.3(4)
C14 C11 C12 111.1(6)
C14 C11 C13 107.5(5)
C12 C11 C13 109.4(6)
C14 C11 C4 108.4(5)
C12 C11 C4 108.6(4)
C13 C11 C4 111.9(4)
N1 C15 C6 127.5(4)
C15 N1 C16 117.0(3)
C15 N1 Al1 118.7(3)
C16 N1 Al1 124.2(2)
C21 C16 C17 118.2(3)
C21 C16 N1 121.9(3)
C17 C16 N1 119.9(3)
C18 C17 C16 121.1(4)
C17 C18 C19 120.2(4)
C20 C19 C18 119.5(4)
C19 C20 C21 121.2(4)
C16 C21 C20 119.6(3)
C16 C21 C22 122.9(3)
C20 C21 C22 117.5(3)
O2 C22 O3 121.3(3)
O2 C22 C21 122.8(3)
O3 C22 C21 115.9(3)
C22 O2 Al1 133.7(2)
C22 O3 Al4 129.9(2)
C23 O4 Al1 129.6(2)
O4 C23 C28 121.1(3)
O4 C23 C24 121.0(3)
C28 C23 C24 117.9(3)
C25 C24 C23 117.9(3)
C25 C24 C29 121.6(3)
C23 C24 C29 120.5(3)
C24 C25 C26 124.9(4)
C27 C26 C25 116.6(4)
C27 C26 C33 124.0(4)
C25 C26 C33 119.5(3)
C26 C27 C28 121.9(4)
C27 C28 C23 120.9(3)
C27 C28 C37 116.7(3)
C23 C28 C37 122.0(3)
C31 C29 C30 108.0(4)
C31 C29 C32 110.4(4)
C30 C29 C32 107.6(4)
C31 C29 C24 109.4(4)
C30 C29 C24 111.3(4)
C32 C29 C24 110.1(3)
C34 C33 C36 108.5(3)
C34 C33 C26 111.5(3)
C36 C33 C26 109.8(3)
C34 C33 C35 108.5(4)
C36 C33 C35 109.1(4)
C26 C33 C35 109.3(3)
N2 C37 C28 126.8(3)
C37 N2 C38 117.1(3)
C37 N2 Al1 120.8(2)
C38 N2 Al1 121.8(2)
C39 C38 C43 118.5(3)
C39 C38 N2 121.3(3)
C43 C38 N2 120.1(3)
C40 C39 C38 121.1(4)
C39 C40 C41 120.7(4)
C42 C41 C40 119.0(4)
C41 C42 C43 121.5(4)
C42 C43 C38 119.2(3)
C42 C43 C44 118.6(3)
C38 C43 C44 122.2(3)
O5 C44 O6 120.6(3)
O5 C44 C43 122.9(3)
O6 C44 C43 116.5(3)
C44 O5 Al1 131.2(2)
C44 O6 Al3 128.8(2)
O9 Al3 O6 111.49(13)
O9 Al3 C46 108.13(15)
O6 Al3 C46 109.12(14)
O9 Al3 Cl1 106.12(10)
O6 Al3 Cl1 106.89(10)
C46 Al3 Cl1 115.11(13)
O3 Al4 O12 106.63(13)
O3 Al4 C47 112.01(17)
O12 Al4 C47 107.66(17)
O3 Al4 Cl2 103.80(11)
O12 Al4 Cl2 110.15(11)
C47 Al4 Cl2 116.21(15)
O7 Al2 O10 94.96(12)
O7 Al2 O11 92.38(12)
O10 Al2 O11 172.52(13)
O7 Al2 O8 175.37(13)
O10 Al2 O8 88.30(12)
O11 Al2 O8 84.46(11)
O7 Al2 N4 93.67(12)
O10 Al2 N4 90.17(13)
O11 Al2 N4 87.89(12)
O8 Al2 N4 89.60(12)
O7 Al2 N3 88.90(12)
O10 Al2 N3 91.17(12)
O11 Al2 N3 90.44(12)
O8 Al2 N3 87.74(12)
N4 Al2 N3 176.99(13)
C49 O7 Al2 124.2(2)
O7 C49 C54 120.1(3)
O7 C49 C50 121.1(3)
C54 C49 C50 118.8(3)
C51 C50 C49 117.2(3)
C51 C50 C55 122.0(3)
C49 C50 C55 120.7(3)
C50 C51 C52 125.2(4)
C53 C52 C51 116.5(4)
C53 C52 C59 123.7(4)
C51 C52 C59 119.9(4)
C52 C53 C54 121.2(4)
C49 C54 C53 121.0(3)
C49 C54 C63 121.8(3)
C53 C54 C63 117.1(3)
C56 C55 C50 110.0(4)
C56 C55 C57 108.0(4)
C50 C55 C57 111.6(3)
C56 C55 C58 109.9(4)
C50 C55 C58 109.5(4)
C57 C55 C58 107.9(4)
C62 C59 C61 107.8(4)
C62 C59 C52 111.7(4)
C61 C59 C52 110.4(4)
C62 C59 C60 108.2(4)
C61 C59 C60 109.3(4)
C52 C59 C60 109.4(4)
N3 C63 C54 126.5(3)
C63 N3 C64 116.2(3)
C63 N3 Al2 117.6(2)
C64 N3 Al2 125.3(2)
C65 C64 C69 118.5(3)
C65 C64 N3 119.7(3)
C69 C64 N3 121.8(3)
C66 C65 C64 121.3(4)
C67 C66 C65 119.9(4)
C68 C67 C66 119.8(4)
C67 C68 C69 121.3(4)
C64 C69 C68 118.9(3)
C64 C69 C70 122.9(3)
C68 C69 C70 118.2(3)
O8 C70 O9 120.6(3)
O8 C70 C69 122.6(3)
O9 C70 C69 116.8(3)
C70 O8 Al2 135.0(2)
C70 O9 Al3 127.2(2)
C71 O10 Al2 129.3(2)
O10 C71 C72 121.5(4)
O10 C71 C76 120.5(4)
C72 C71 C76 118.0(4)
C73 C72 C71 118.3(4)
C73 C72 C77 121.8(4)
C71 C72 C77 119.9(4)
C72 C73 C74 125.0(4)
C75 C74 C73 116.0(4)
C75 C74 C81 124.5(4)
C73 C74 C81 119.5(4)
C74 C75 C76 122.1(4)
C75 C76 C71 120.4(4)
C75 C76 C85 117.5(3)
C71 C76 C85 121.9(4)
C79 C77 C78 110.9(5)
C79 C77 C72 110.4(4)
C78 C77 C72 109.2(5)
C79 C77 C80 107.8(6)
C78 C77 C80 108.3(5)
C72 C77 C80 110.2(4)
C82 C81 C74 111.7(4)
C82 C81 C84 109.8(5)
C74 C81 C84 109.4(4)
C82 C81 C83 108.3(4)
C74 C81 C83 109.5(4)
C84 C81 C83 108.1(4)
N4 C85 C76 127.0(3)
C85 N4 C86 117.2(3)
C85 N4 Al2 120.3(3)
C86 N4 Al2 122.5(2)
C91 C86 C87 118.5(4)
C91 C86 N4 121.3(3)
C87 C86 N4 120.1(4)
C88 C87 C86 120.7(4)
C89 C88 C87 120.7(4)
C88 C89 C90 119.5(4)
C89 C90 C91 121.4(4)
C90 C91 C86 119.2(3)
C90 C91 C92 118.2(4)
C86 C91 C92 122.6(3)
O11 C92 O12 121.6(3)
O11 C92 C91 122.3(3)
O12 C92 C91 116.0(3)
C92 O11 Al2 132.7(2)
C92 O12 Al4 137.7(3)
N5 C93 C94 168(2)
N6 C95 C96 168(4)
N6X C95X C96X 158(4)
N7 C97 C98 178.8(7)
N8 C99 C100 179.4(6)

loop_
_geom_bond_atom_site_label_1
_geom_bond_atom_site_label_2
_geom_bond_distance
Al1 O4 1.819(3)
Al1 O1 1.826(3)
Al1 O5 1.907(3)
Al1 O2 1.927(3)
Al1 N2 2.001(3)
Al1 N1 2.012(3)
O1 C1 1.314(4)
C1 C6 1.410(5)
C1 C2 1.419(5)
C2 C3 1.388(6)
C2 C7 1.541(6)
C3 C4 1.406(6)
C4 C5 1.350(6)
C4 C11 1.558(6)
C5 C6 1.414(5)
C6 C15 1.417(5)
C7 C10 1.529(7)
C7 C8 1.535(6)
C7 C9 1.547(6)
C11 C14 1.514(9)
C11 C12 1.517(9)
C11 C13 1.520(8)
C15 N1 1.302(5)
N1 C16 1.421(5)
C16 C21 1.390(5)
C16 C17 1.410(5)
C17 C18 1.382(5)
C18 C19 1.382(6)
C19 C20 1.372(5)
C20 C21 1.406(5)
C21 C22 1.484(5)
C22 O2 1.246(4)
C22 O3 1.280(4)
O3 Al4 1.791(3)
O4 C23 1.314(4)
C23 C28 1.414(5)
C23 C24 1.428(5)
C24 C25 1.381(5)
C24 C29 1.543(5)
C25 C26 1.412(5)
C26 C27 1.358(5)
C26 C33 1.535(5)
C27 C28 1.414(5)
C28 C37 1.426(5)
C29 C31 1.524(6)
C29 C30 1.533(6)
C29 C32 1.535(6)
C33 C34 1.526(6)
C33 C36 1.527(6)
C33 C35 1.536(6)
C37 N2 1.312(5)
N2 C38 1.429(5)
C38 C39 1.393(5)
C38 C43 1.411(5)
C39 C40 1.376(5)
C40 C41 1.388(6)
C41 C42 1.374(5)
C42 C43 1.396(5)
C43 C44 1.472(5)
C44 O5 1.253(4)
C44 O6 1.285(4)
O6 Al3 1.808(3)
Al3 O9 1.808(3)
Al3 C46 1.951(3)
Al3 Cl1 2.1169(16)
Al4 O12 1.802(3)
Al4 C47 1.939(4)
Al4 Cl2 2.1015(18)
Al2 O7 1.817(3)
Al2 O10 1.822(3)
Al2 O11 1.906(3)
Al2 O8 1.918(3)
Al2 N4 2.001(3)
Al2 N3 2.012(3)
O7 C49 1.322(4)
C49 C54 1.407(5)
C49 C50 1.427(5)
C50 C51 1.383(5)
C50 C55 1.536(5)
C51 C52 1.418(5)
C52 C53 1.369(5)
C52 C59 1.536(6)
C53 C54 1.420(5)
C54 C63 1.429(5)
C55 C56 1.516(7)
C55 C57 1.537(6)
C55 C58 1.546(6)
C59 C62 1.531(6)
C59 C61 1.535(6)
C59 C60 1.537(7)
C63 N3 1.302(5)
N3 C64 1.430(5)
C64 C65 1.394(5)
C64 C69 1.402(5)
C65 C66 1.387(5)
C66 C67 1.374(6)
C67 C68 1.372(5)
C68 C69 1.402(5)
C69 C70 1.485(5)
C70 O8 1.252(4)
C70 O9 1.285(4)
O10 C71 1.314(5)
C71 C72 1.419(6)
C71 C76 1.421(5)
C72 C73 1.368(6)
C72 C77 1.549(7)
C73 C74 1.418(6)
C74 C75 1.362(6)
C74 C81 1.520(6)
C75 C76 1.411(5)
C76 C85 1.422(5)
C77 C79 1.528(9)
C77 C78 1.535(8)
C77 C80 1.560(7)
C81 C82 1.513(7)
C81 C84 1.529(7)
C81 C83 1.547(6)
C85 N4 1.307(5)
N4 C86 1.428(5)
C86 C91 1.400(5)
C86 C87 1.409(5)
C87 C88 1.381(6)
C88 C89 1.373(6)
C89 C90 1.381(6)
C90 C91 1.399(5)
C91 C92 1.477(5)
C92 O11 1.263(4)
C92 O12 1.272(4)
N5 C93 1.236(14)
C93 C94 1.363(13)
N6 C95 1.201(14)
C95 C96 1.405(16)
N6X C95X 1.193(15)
C95X C96X 1.383(16)
N7 C97 1.140(6)
C97 C98 1.443(7)
N8 C99 1.144(6)
C99 C100 1.435(7)
